data_7115881
loop_
_publ_author_name
'Fedor Romanov-Michailidis'
'Marion Pupier'
'Laure Guenee'
'Alexandre  Alexakis'

_publ_section_title
;
 Enantioselective halogenative semi-pinacol rearrangement: a
 stereodivergent reaction on a racemic mixture
;
_journal_name_full Chem.Commun.
_journal_page_first 13461
_journal_paper_doi 10.1039/C4cc05923A
_journal_volume 50
_journal_year 2014
_chemical_absolute_configuration ad
_chemical_formula_moiety 'C16 H19 Br O'
_chemical_formula_sum 'C16 H19 Br O'
_chemical_formula_weight 307.22
_chemical_name_systematic
; 
 ? 
;
_space_group_IT_number 19
_symmetry_cell_setting orthorhombic
_symmetry_space_group_name_Hall 'P 2ac 2ab'
_symmetry_space_group_name_H-M 'P 21 21 21'
_atom_sites_solution_hydrogens geom
_atom_sites_solution_primary direct
_atom_sites_solution_secondary difmap
_audit_creation_method SHELXL-97
_cell_angle_alpha 90.00
_cell_angle_beta 90.00
_cell_angle_gamma 90.00
_cell_formula_units_Z 4
_cell_length_a 7.28437(12)
_cell_length_b 7.79577(13)
_cell_length_c 24.4543(3)
_cell_measurement_reflns_used 5444
_cell_measurement_temperature 180(2)
_cell_measurement_theta_max 72.4820
_cell_measurement_theta_min 5.3720
_cell_volume 1388.69(4)
_computing_cell_refinement
;
CrysAlisPro, Agilent Technologies,
Version 1.171.36.28 (release 01-02-2013 CrysAlis171 .NET)
(compiled Feb  1 2013,16:14:44)
;
_computing_data_collection
;
CrysAlisPro, Agilent Technologies,
Version 1.171.36.28 (release 01-02-2013 CrysAlis171 .NET)
(compiled Feb  1 2013,16:14:44)
;
_computing_data_reduction
;
CrysAlisPro, Agilent Technologies,
Version 1.171.36.28 (release 01-02-2013 CrysAlis171 .NET)
(compiled Feb  1 2013,16:14:44)
;
_computing_molecular_graphics 'Ortep 3 (Farrugia, 1997)'
_computing_publication_material ShelX_Acta
_computing_structure_refinement 'SHELXL-97 (Sheldrick, 2008)'
_computing_structure_solution 'SHELXS-97 (Sheldrick, 2008)'
_diffrn_ambient_temperature 180(2)
_diffrn_detector_area_resol_mean 10.4679
_diffrn_measured_fraction_theta_full 0.989
_diffrn_measured_fraction_theta_max 0.990
_diffrn_measurement_device_type 'SuperNova, Dual, Cu at zero, Atlas'
_diffrn_measurement_method '\w scans'
_diffrn_radiation_monochromator mirror
_diffrn_radiation_source 'SuperNova (Cu) X-ray Source'
_diffrn_radiation_type CuK\a
_diffrn_radiation_wavelength 1.54184
_diffrn_reflns_av_R_equivalents 0.0231
_diffrn_reflns_av_unetI/netI 0.0199
_diffrn_reflns_limit_h_max 6
_diffrn_reflns_limit_h_min -8
_diffrn_reflns_limit_k_max 9
_diffrn_reflns_limit_k_min -9
_diffrn_reflns_limit_l_max 30
_diffrn_reflns_limit_l_min -30
_diffrn_reflns_number 6355
_diffrn_reflns_theta_full 72.58
_diffrn_reflns_theta_max 72.58
_diffrn_reflns_theta_min 3.61
_exptl_absorpt_coefficient_mu 3.904
_exptl_absorpt_correction_T_max 0.724
_exptl_absorpt_correction_T_min 0.405
_exptl_absorpt_correction_type analytical
_exptl_absorpt_process_details
;
CrysAlisPro, Agilent Technologies,
Version 1.171.36.28 (release 01-02-2013 CrysAlis171 .NET)
(compiled Feb  1 2013,16:14:44)
Analytical numeric absorption correction using a multifaceted crystal
            model based on expressions derived by R.C. Clark & J.S. Reid.
(Clark, R. C. & Reid, J. S. (1995). Acta Cryst. A51, 887-897)
;
_exptl_crystal_colour colorless
_exptl_crystal_density_diffrn 1.469
_exptl_crystal_density_method 'not measured'
_exptl_crystal_description prism
_exptl_crystal_F_000 632
_exptl_crystal_size_max 0.3171
_exptl_crystal_size_mid 0.2338
_exptl_crystal_size_min 0.0949
_refine_diff_density_max 0.400
_refine_diff_density_min -0.845
_refine_diff_density_rms 0.082
_refine_ls_abs_structure_details 'Flack H D (1983), Acta Cryst. A39, 876-881'
_refine_ls_abs_structure_Flack -0.013(18)
_refine_ls_extinction_method none
_refine_ls_goodness_of_fit_ref 1.078
_refine_ls_hydrogen_treatment constr
_refine_ls_matrix_type full
_refine_ls_number_parameters 166
_refine_ls_number_reflns 2690
_refine_ls_number_restraints 0
_refine_ls_restrained_S_all 1.078
_refine_ls_R_factor_all 0.0282
_refine_ls_R_factor_gt 0.0280
_refine_ls_shift/su_max 0.003
_refine_ls_shift/su_mean 0.000
_refine_ls_structure_factor_coef Fsqd
_refine_ls_weighting_details 'calc w=1/[\s^2^(Fo^2^)+(0.0550P)^2^+0.1080P] where P=(Fo^2^+2Fc^2^)/3'
_refine_ls_weighting_scheme calc
_refine_ls_wR_factor_gt 0.0743
_refine_ls_wR_factor_ref 0.0745
_reflns_number_gt 2667
_reflns_number_total 2690
_reflns_threshold_expression >2sigma(I)
_cod_data_source_file c4cc05923a2.cif
_cod_data_source_block FR1180
_cod_database_code 7115881

loop_
_symmetry_equiv_pos_as_xyz
'x, y, z'
'-x+1/2, -y, z+1/2'
'x+1/2, -y+1/2, -z'
'-x, y+1/2, -z+1/2'

loop_
_atom_site_label
_atom_site_type_symbol
_atom_site_fract_x
_atom_site_fract_y
_atom_site_fract_z
_atom_site_U_iso_or_equiv
_atom_site_adp_type
_atom_site_occupancy
_atom_site_symmetry_multiplicity
_atom_site_calc_flag
_atom_site_refinement_flags
Br1 Br 0.69624(3) -0.01292(3) 0.744819(9) 0.03670(10) Uani 1 1 d .
O2 O 0.7117(2) -0.0696(2) 0.59490(7) 0.0401(4) Uani 1 1 d .
C3 C 0.5276(3) 0.1344(3) 0.64758(8) 0.0236(4) Uani 1 1 d .
C4 C 0.6681(3) 0.1796(3) 0.69203(8) 0.0250(4) Uani 1 1 d .
H4 H 0.6213 0.2817 0.7125 0.030 Uiso 1 1 calc R
C5 C 0.5352(3) 0.2695(3) 0.60218(8) 0.0255(4) Uani 1 1 d .
C6 C 0.5747(3) -0.0420(3) 0.62088(8) 0.0279(4) Uani 1 1 d .
C7 C 0.8556(3) 0.2226(3) 0.66999(10) 0.0320(5) Uani 1 1 d .
H7A H 0.9032 0.1248 0.6484 0.038 Uiso 1 1 calc R
H7B H 0.9412 0.2436 0.7007 0.038 Uiso 1 1 calc R
C8 C 0.5432(4) 0.4837(3) 0.51142(8) 0.0439(6) Uani 1 1 d .
H8 H 0.5458 0.5566 0.4803 0.053 Uiso 1 1 calc R
C9 C 0.3862(4) 0.2770(3) 0.56557(9) 0.0342(5) Uani 1 1 d .
H9 H 0.2816 0.2067 0.5717 0.041 Uiso 1 1 calc R
C10 C 0.4228(3) -0.1686(3) 0.63203(10) 0.0361(5) Uani 1 1 d .
H10A H 0.4562 -0.2454 0.6627 0.043 Uiso 1 1 calc R
H10B H 0.3980 -0.2394 0.5992 0.043 Uiso 1 1 calc R
C11 C 0.3901(4) 0.3850(3) 0.52091(9) 0.0416(6) Uani 1 1 d .
H11 H 0.2878 0.3911 0.4969 0.050 Uiso 1 1 calc R
C12 C 0.6886(3) 0.3738(2) 0.59290(8) 0.0274(4) Uani 1 1 d .
C13 C 0.6939(4) 0.4797(3) 0.54602(9) 0.0362(5) Uani 1 1 d .
C14 C 0.3332(3) 0.1061(3) 0.67172(8) 0.0286(4) Uani 1 1 d .
H14A H 0.3399 0.0960 0.7120 0.034 Uiso 1 1 calc R
H14B H 0.2526 0.2042 0.6625 0.034 Uiso 1 1 calc R
C15 C 0.8450(3) 0.3825(3) 0.63377(10) 0.0317(5) Uani 1 1 d .
H15 H 0.9623 0.3903 0.6127 0.038 Uiso 1 1 calc R
C16 C 0.8289(3) 0.5451(3) 0.66918(10) 0.0379(5) Uani 1 1 d .
H16A H 0.7108 0.5446 0.6884 0.057 Uiso 1 1 calc R
H16B H 0.8366 0.6468 0.6458 0.057 Uiso 1 1 calc R
H16C H 0.9291 0.5473 0.6959 0.057 Uiso 1 1 calc R
C17 C 0.8616(4) 0.5835(3) 0.53190(12) 0.0489(7) Uani 1 1 d .
H17A H 0.9652 0.5062 0.5251 0.073 Uiso 1 1 calc R
H17B H 0.8915 0.6601 0.5624 0.073 Uiso 1 1 calc R
H17C H 0.8372 0.6518 0.4990 0.073 Uiso 1 1 calc R
C18 C 0.2565(3) -0.0610(3) 0.64662(11) 0.0368(5) Uani 1 1 d .
H18A H 0.1779 -0.1220 0.6733 0.044 Uiso 1 1 calc R
H18B H 0.1828 -0.0356 0.6136 0.044 Uiso 1 1 calc R

loop_
_atom_site_aniso_label
_atom_site_aniso_U_11
_atom_site_aniso_U_22
_atom_site_aniso_U_33
_atom_site_aniso_U_23
_atom_site_aniso_U_13
_atom_site_aniso_U_12
Br1 0.03321(15) 0.04239(15) 0.03448(14) 0.01619(9) -0.00703(8) -0.00213(8)
O2 0.0447(9) 0.0323(8) 0.0432(9) 0.0033(7) 0.0202(8) 0.0111(7)
C3 0.0208(9) 0.0265(10) 0.0234(9) 0.0012(8) 0.0020(7) 0.0045(7)
C4 0.0222(10) 0.0266(9) 0.0261(9) 0.0065(7) -0.0003(8) 0.0026(8)
C5 0.0294(10) 0.0246(9) 0.0226(9) -0.0021(7) -0.0004(8) 0.0096(8)
C6 0.0335(10) 0.0253(9) 0.0248(8) 0.0035(8) 0.0014(8) 0.0066(9)
C7 0.0191(10) 0.0330(11) 0.0440(12) 0.0069(10) 0.0030(9) 0.0033(8)
C8 0.0791(17) 0.0281(11) 0.0245(9) 0.0043(10) 0.0076(11) 0.0196(12)
C9 0.0407(13) 0.0323(11) 0.0295(10) -0.0001(9) -0.0065(10) 0.0081(9)
C10 0.0410(13) 0.0288(11) 0.0385(11) -0.0006(9) 0.0009(11) -0.0013(9)
C11 0.0595(16) 0.0389(12) 0.0264(10) -0.0002(10) -0.0091(11) 0.0169(12)
C12 0.0333(11) 0.0235(9) 0.0254(9) 0.0002(7) 0.0093(9) 0.0077(9)
C13 0.0561(14) 0.0228(9) 0.0296(10) 0.0013(8) 0.0152(9) 0.0101(11)
C14 0.0213(10) 0.0360(11) 0.0286(9) -0.0018(8) 0.0005(8) 0.0026(8)
C15 0.0217(10) 0.0305(11) 0.0428(11) 0.0064(9) 0.0082(9) 0.0037(8)
C16 0.0369(12) 0.0331(11) 0.0436(12) 0.0010(10) -0.0094(10) -0.0023(10)
C17 0.0695(19) 0.0322(11) 0.0450(13) 0.0081(11) 0.0294(14) 0.0016(12)
C18 0.0293(11) 0.0381(12) 0.0429(12) -0.0013(10) -0.0031(9) -0.0046(9)

loop_
_atom_type_symbol
_atom_type_description
_atom_type_scat_dispersion_real
_atom_type_scat_dispersion_imag
_atom_type_scat_source
C C 0.0181 0.0091 'International Tables Vol C Tables 4.2.6.8 and 6.1.1.4'
H H 0.0000 0.0000 'International Tables Vol C Tables 4.2.6.8 and 6.1.1.4'
O O 0.0492 0.0322 'International Tables Vol C Tables 4.2.6.8 and 6.1.1.4'
Br Br -0.6763 1.2805 'International Tables Vol C Tables 4.2.6.8 and 6.1.1.4'

loop_
_geom_angle_atom_site_label_1
_geom_angle_atom_site_label_2
_geom_angle_atom_site_label_3
_geom_angle
C5 C3 C4 109.37(17)
C5 C3 C14 114.00(17)
C4 C3 C14 111.84(16)
C5 C3 C6 107.16(16)
C4 C3 C6 110.64(16)
C14 C3 C6 103.60(17)
C7 C4 C3 113.73(17)
C7 C4 Br1 107.85(13)
C3 C4 Br1 110.81(14)
C7 C4 H4 108.1
C3 C4 H4 108.1
Br1 C4 H4 108.1
C12 C5 C9 119.2(2)
C12 C5 C3 123.08(18)
C9 C5 C3 117.5(2)
O2 C6 C10 126.0(2)
O2 C6 C3 124.1(2)
C10 C6 C3 109.87(17)
C4 C7 C15 110.03(17)
C4 C7 H7A 109.7
C15 C7 H7A 109.7
C4 C7 H7B 109.7
C15 C7 H7B 109.7
H7A C7 H7B 108.2
C11 C8 C13 121.8(2)
C11 C8 H8 119.1
C13 C8 H8 119.1
C11 C9 C5 120.8(2)
C11 C9 H9 119.6
C5 C9 H9 119.6
C6 C10 C18 105.48(19)
C6 C10 H10A 110.6
C18 C10 H10A 110.6
C6 C10 H10B 110.6
C18 C10 H10B 110.6
H10A C10 H10B 108.8
C8 C11 C9 119.5(2)
C8 C11 H11 120.3
C9 C11 H11 120.3
C5 C12 C13 119.5(2)
C5 C12 C15 121.21(17)
C13 C12 C15 119.2(2)
C8 C13 C12 119.1(2)
C8 C13 C17 119.4(2)
C12 C13 C17 121.5(2)
C18 C14 C3 107.39(18)
C18 C14 H14A 110.2
C3 C14 H14A 110.2
C18 C14 H14B 110.2
C3 C14 H14B 110.2
H14A C14 H14B 108.5
C12 C15 C7 112.51(18)
C12 C15 C16 110.50(18)
C7 C15 C16 110.40(19)
C12 C15 H15 107.7
C7 C15 H15 107.7
C16 C15 H15 107.7
C15 C16 H16A 109.5
C15 C16 H16B 109.5
H16A C16 H16B 109.5
C15 C16 H16C 109.5
H16A C16 H16C 109.5
H16B C16 H16C 109.5
C13 C17 H17A 109.5
C13 C17 H17B 109.5
H17A C17 H17B 109.5
C13 C17 H17C 109.5
H17A C17 H17C 109.5
H17B C17 H17C 109.5
C10 C18 C14 105.73(18)
C10 C18 H18A 110.6
C14 C18 H18A 110.6
C10 C18 H18B 110.6
C14 C18 H18B 110.6
H18A C18 H18B 108.7

loop_
_geom_bond_atom_site_label_1
_geom_bond_atom_site_label_2
_geom_bond_distance
Br1 C4 1.9901(19)
O2 C6 1.202(3)
C3 C5 1.532(3)
C3 C4 1.534(3)
C3 C14 1.550(3)
C3 C6 1.561(3)
C4 C7 1.507(3)
C4 H4 1.0000
C5 C12 1.400(3)
C5 C9 1.409(3)
C6 C10 1.508(3)
C7 C15 1.531(3)
C7 H7A 0.9900
C7 H7B 0.9900
C8 C11 1.375(4)
C8 C13 1.387(4)
C8 H8 0.9500
C9 C11 1.379(3)
C9 H9 0.9500
C10 C18 1.516(3)
C10 H10A 0.9900
C10 H10B 0.9900
C11 H11 0.9500
C12 C13 1.413(3)
C12 C15 1.517(3)
C13 C17 1.505(4)
C14 C18 1.545(3)
C14 H14A 0.9900
C14 H14B 0.9900
C15 C16 1.540(3)
C15 H15 1.0000
C16 H16A 0.9800
C16 H16B 0.9800
C16 H16C 0.9800
C17 H17A 0.9800
C17 H17B 0.9800
C17 H17C 0.9800
C18 H18A 0.9900
C18 H18B 0.9900
